data_1011360
loop_
_publ_author_name
'Stackelberg, M von'
'Paulus, R'

_publ_section_title
;
Untersuchungen ueber die Kristallstruktur der Nitride und Phosphide
zweiwertiger Metalle.
;
_journal_coden_ASTM ZPCBAL
_journal_name_full
;
Zeitschrift fuer Physikalische Chemie, Abteilung B: Chemie der
Elementarprozesse, Aufbau der Materie
;
_journal_page_first 305
_journal_page_last 322
_journal_volume 22
_journal_year 1933
_chemical_formula_structural 'Mg3 P2'
_chemical_formula_sum 'Mg3 P2'
_chemical_name_systematic 'Magnesium phosphide'
_space_group_IT_number 206
_symmetry_cell_setting cubic
_symmetry_Int_Tables_number 206
_symmetry_space_group_name_Hall '-I 2b 2c 3'
_symmetry_space_group_name_H-M 'I a -3'
_cell_angle_alpha 90
_cell_angle_beta 90
_cell_angle_gamma 90
_cell_formula_units_Z 16
_cell_length_a 12.01(1)
_cell_length_b 12.01(1)
_cell_length_c 12.01(1)
_cell_volume 1732.3
_exptl_crystal_density_meas 2.06
_cod_database_code 1011360

loop_
_symmetry_equiv_pos_as_xyz
x,y,z
x,-y,1/2-z
1/2-x,y,-z
-x,1/2-y,z
y,z,x
-y,1/2-z,x
y,-z,1/2-x
1/2-y,z,-x
z,x,y
1/2-z,x,-y
-z,1/2-x,y
z,-x,1/2-y
-x,-y,-z
-x,y,1/2+z
1/2+x,-y,z
x,1/2+y,-z
-y,-z,-x
y,1/2+z,-x
-y,z,1/2+x
1/2+y,-z,x
-z,-x,-y
1/2+z,-x,y
z,1/2+x,-y
-z,x,1/2+y
1/2+x,1/2+y,1/2+z
1/2+x,1/2-y,-z
-x,1/2+y,1/2-z
1/2-x,-y,1/2+z
1/2+y,1/2+z,1/2+x
1/2-y,-z,1/2+x
1/2+y,1/2-z,-x
-y,1/2+z,1/2-x
1/2+z,1/2+x,1/2+y
-z,1/2+x,1/2-y
1/2-z,-x,1/2+y
1/2+z,1/2-x,-y
1/2-x,1/2-y,1/2-z
1/2-x,1/2+y,z
x,1/2-y,1/2+z
1/2+x,y,1/2-z
1/2-y,1/2-z,1/2-x
1/2+y,z,1/2-x
1/2-y,1/2+z,x
y,1/2-z,1/2+x
1/2-z,1/2-x,1/2-y
z,1/2-x,1/2+y
1/2+z,x,1/2-y
1/2-z,1/2+x,y

loop_
_atom_site_label
_atom_site_type_symbol
_atom_site_symmetry_multiplicity
_atom_site_Wyckoff_symbol
_atom_site_fract_x
_atom_site_fract_y
_atom_site_fract_z
_atom_site_occupancy
_atom_site_attached_hydrogens
_atom_site_calc_flag
P1 P3- 8 b 0.25 0.25 0.25 1. 0 d
P2 P3- 24 d -0.025(5) 0. 0.25 1. 0 d
Mg1 Mg2+ 48 e 0.385(5) 0.145(5) 0.380(2) 1. 0 d

loop_
_atom_type_symbol
_atom_type_oxidation_number
P3- -3.000
Mg2+ 2.000
